data_7135416
loop_
_publ_author_name
'Chi, Yang'
'Xin, Mei-Ling'

_publ_section_title
;
 Strong second-harmonic generation and wide temperature range switching
 behavior coexisting in an ultrawide-bandgap selenate.
;
_journal_issue 14
_journal_name_full 'Chemical communications (Cambridge, England)'
_journal_page_first 4333
_journal_page_last 4336
_journal_paper_doi 10.1039/d5cc06860f
_journal_volume 62
_journal_year 2026
_chemical_formula_moiety 'H O4 Rb Se'
_chemical_formula_sum 'H O4 Rb Se'
_chemical_formula_weight 229.44
_space_group_crystal_system triclinic
_space_group_IT_number 1
_space_group_name_Hall 'P 1'
_space_group_name_H-M_alt 'P 1'
_atom_sites_solution_hydrogens difmap
_audit_creation_date 2025-02-16
_audit_creation_method
;
Olex2 1.5
(compiled 2024.02.16 svn.r378c4104 for OlexSys, GUI svn.r6928)
;
_audit_update_record
;
2025-02-16 deposited with the CCDC.	2026-01-30 downloaded from the CCDC.
;
_cell_angle_alpha 69.145(2)
_cell_angle_beta 78.003(2)
_cell_angle_gamma 89.743(2)
_cell_formula_units_Z 3
_cell_length_a 4.6245(2)
_cell_length_b 7.5938(4)
_cell_length_c 10.6496(7)
_cell_measurement_reflns_used 5362
_cell_measurement_temperature 360.00
_cell_measurement_theta_max 29.61
_cell_measurement_theta_min 2.88
_cell_volume 340.86(3)
_computing_cell_refinement 'SAINT V8.38A (Bruker, 2018)'
_computing_data_reduction 'SAINT V8.38A (Bruker, 2018)'
_computing_molecular_graphics 'Olex2 1.5 (Dolomanov et al., 2009)'
_computing_publication_material 'Olex2 1.5 (Dolomanov et al., 2009)'
_computing_structure_refinement 'SHELXL 2018/3 (Sheldrick, 2015)'
_computing_structure_solution 'SHELXT 2018/2 (Sheldrick, 2018)'
_diffrn_ambient_temperature 360.00
_diffrn_measured_fraction_theta_full 0.987
_diffrn_measured_fraction_theta_max 0.872
_diffrn_measurement_device_type 'CCD area detector'
_diffrn_measurement_method 'phi and omega scans'
_diffrn_radiation_type MoK\a
_diffrn_radiation_wavelength 0.71073
_diffrn_reflns_av_R_equivalents 0.0459
_diffrn_reflns_av_unetI/netI 0.0505
_diffrn_reflns_Laue_measured_fraction_full 0.987
_diffrn_reflns_Laue_measured_fraction_max 0.872
_diffrn_reflns_limit_h_max 6
_diffrn_reflns_limit_h_min -6
_diffrn_reflns_limit_k_max 11
_diffrn_reflns_limit_k_min -11
_diffrn_reflns_limit_l_max 15
_diffrn_reflns_limit_l_min -14
_diffrn_reflns_number 13578
_diffrn_reflns_point_group_measured_fraction_full 0.978
_diffrn_reflns_point_group_measured_fraction_max 0.779
_diffrn_reflns_theta_full 25.242
_diffrn_reflns_theta_max 32.317
_diffrn_reflns_theta_min 2.098
_exptl_absorpt_coefficient_mu 18.782
_exptl_absorpt_correction_type none
_exptl_crystal_colour colourless
_exptl_crystal_colour_primary colourless
_exptl_crystal_density_diffrn 3.353
_exptl_crystal_description block
_exptl_crystal_F_000 312
_refine_diff_density_max 0.795
_refine_diff_density_min -1.058
_refine_diff_density_rms 0.163
_refine_ls_abs_structure_details
;
 Flack x determined using 1358 quotients [(I+)-(I-)]/[(I+)+(I-)]
 (Parsons, Flack and Wagner, Acta Cryst. B69 (2013) 249-259).
;
_refine_ls_abs_structure_Flack -0.015(13)
_refine_ls_extinction_coef 0.017(3)
_refine_ls_extinction_expression Fc^*^=kFc[1+0.001xFc^2^\l^3^/sin(2\q)]^-1/4^
_refine_ls_extinction_method 'SHELXL-2018/3 (Sheldrick 2018)'
_refine_ls_goodness_of_fit_ref 0.989
_refine_ls_hydrogen_treatment refall
_refine_ls_matrix_type full
_refine_ls_number_parameters 176
_refine_ls_number_reflns 3763
_refine_ls_number_restraints 6
_refine_ls_restrained_S_all 0.989
_refine_ls_R_factor_all 0.0426
_refine_ls_R_factor_gt 0.0330
_refine_ls_shift/su_max 0.000
_refine_ls_shift/su_mean 0.000
_refine_ls_structure_factor_coef Fsqd
_refine_ls_weighting_details 'w=1/[\s^2^(Fo^2^)+(0.0422P)^2^] where P=(Fo^2^+2Fc^2^)/3'
_refine_ls_weighting_scheme calc
_refine_ls_wR_factor_gt 0.0713
_refine_ls_wR_factor_ref 0.0743
_reflns_Friedel_coverage 0.788
_reflns_Friedel_fraction_full 0.968
_reflns_Friedel_fraction_max 0.687
_reflns_number_gt 3227
_reflns_number_total 3763
_reflns_threshold_expression 'I > 2\s(I)'
_cod_data_source_file d5cc06860f2.cif
_cod_data_source_block a_360k_tidy
_cod_database_code 7135416
_shelx_shelxl_version_number 2018/3
_shelx_space_group_comment
;
The symmetry employed for this shelxl refinement is uniquely defined
by the following loop, which should always be used as a source of
symmetry information in preference to the above space-group names.
They are only intended as comments.
;
_olex2_refinement_description
;
1. Restrained distances
 O1A-H1A
 1.03 with sigma of 0.02
 H2A-O2A
 1.018 with sigma of 0.02
 O2B-H2B
 1.018 with sigma of 0.02
;
_olex2_submission_special_instructions 'No special instructions were received'

loop_
_space_group_symop_operation_xyz
'x, y, z'

loop_
_atom_site_label
_atom_site_type_symbol
_atom_site_fract_x
_atom_site_fract_y
_atom_site_fract_z
_atom_site_U_iso_or_equiv
_atom_site_adp_type
_atom_site_occupancy
_atom_site_site_symmetry_order
_atom_site_calc_flag
_atom_site_refinement_flags_posn
_atom_site_refinement_flags_adp
_atom_site_refinement_flags_occupancy
_atom_site_disorder_assembly
_atom_site_disorder_group
Rb1 Rb 0.5009(2) 2.06783(14) 0.53268(10) 0.0357(2) Uani 1 1 d . . . . .
Rb2A Rb 0.0840(2) 1.83243(12) 0.20181(9) 0.0355(2) Uani 1 1 d . . . . .
Rb2B Rb 0.9199(2) 1.50061(13) 0.86390(9) 0.0356(2) Uani 1 1 d . . . . .
Se1 Se 0.49782(19) 1.58000(11) 0.53380(8) 0.02396(18) Uani 1 1 d . . . . .
Se2A Se 0.20117(14) 1.32434(10) 0.19811(8) 0.0259(2) Uani 1 1 d . . . . .
Se2B Se 0.80407(14) 0.98943(10) 0.86756(8) 0.0255(2) Uani 1 1 d . . . . .
O1A O 0.7858(12) 1.4743(9) 0.4741(6) 0.0343(13) Uani 1 1 d D . . . .
O1B O 0.2148(12) 1.4183(8) 0.5918(6) 0.0341(13) Uani 1 1 d . . . . .
O2A O 0.4205(14) 1.4265(10) 0.2680(7) 0.0376(14) Uani 1 1 d D . . . .
O2B O 0.5822(14) 1.1620(9) 0.7975(7) 0.0394(14) Uani 1 1 d D . . . .
O3A O 0.4501(15) 1.7600(8) 0.4050(6) 0.0413(16) Uani 1 1 d . . . . .
O3B O 0.5566(16) 1.6338(9) 0.6592(6) 0.0419(16) Uani 1 1 d . . . . .
O4A O -0.0266(13) 1.4842(9) 0.1444(7) 0.0390(14) Uani 1 1 d . . . . .
O4B O 1.0308(13) 1.0950(9) 0.9210(7) 0.0393(15) Uani 1 1 d . . . . .
O5A O 0.4042(16) 1.2790(11) 0.0739(8) 0.0511(18) Uani 1 1 d . . . . .
O5B O 0.6039(16) 0.8214(10) 0.9924(7) 0.0510(18) Uani 1 1 d . . . . .
O6A O 0.0366(16) 1.1396(9) 0.3233(7) 0.0456(16) Uani 1 1 d . . . . .
O6B O 0.9684(16) 0.9291(10) 0.7415(7) 0.0476(17) Uani 1 1 d . . . . .
H1A H 0.951(18) 1.462(16) 0.527(10) 0.05(3) Uiso 1 1 d D . . . .
H2A H 0.620(10) 1.476(12) 0.207(8) 0.03(3) Uiso 1 1 d D . . . .
H2B H 0.370(11) 1.158(17) 0.849(11) 0.07(4) Uiso 1 1 d D . . . .

loop_
_atom_site_aniso_label
_atom_site_aniso_U_11
_atom_site_aniso_U_22
_atom_site_aniso_U_33
_atom_site_aniso_U_23
_atom_site_aniso_U_13
_atom_site_aniso_U_12
Rb1 0.0384(4) 0.0343(4) 0.0301(4) -0.0114(3) 0.0013(3) -0.0008(3)
Rb2A 0.0412(6) 0.0374(5) 0.0257(5) -0.0103(4) -0.0048(4) 0.0008(4)
Rb2B 0.0415(6) 0.0372(5) 0.0250(5) -0.0088(4) -0.0049(4) 0.0025(4)
Se1 0.0243(4) 0.0274(4) 0.0207(4) -0.0079(3) -0.0077(3) 0.0029(3)
Se2A 0.0224(5) 0.0327(6) 0.0218(4) -0.0110(4) -0.0013(3) -0.0020(3)
Se2B 0.0225(5) 0.0278(6) 0.0217(4) -0.0056(4) -0.0015(3) 0.0028(3)
O1A 0.026(3) 0.047(4) 0.035(3) -0.022(3) -0.005(2) 0.004(3)
O1B 0.025(3) 0.036(3) 0.033(3) -0.003(3) -0.003(2) -0.001(2)
O2A 0.030(3) 0.058(4) 0.036(4) -0.029(3) -0.008(3) 0.003(3)
O2B 0.031(3) 0.040(3) 0.037(4) 0.001(3) -0.010(3) 0.006(3)
O3A 0.056(4) 0.030(3) 0.030(4) 0.003(3) -0.018(3) 0.001(3)
O3B 0.058(4) 0.047(4) 0.031(4) -0.021(3) -0.019(3) 0.010(3)
O4A 0.030(3) 0.042(4) 0.041(4) -0.007(3) -0.015(3) 0.003(3)
O4B 0.030(3) 0.049(4) 0.045(4) -0.019(3) -0.014(3) 0.007(3)
O5A 0.047(4) 0.070(5) 0.042(4) -0.037(4) 0.010(3) -0.011(3)
O5B 0.046(4) 0.038(4) 0.041(4) 0.006(3) 0.012(3) 0.003(3)
O6A 0.047(4) 0.035(3) 0.036(4) -0.002(3) 0.011(3) -0.003(3)
O6B 0.047(4) 0.052(4) 0.046(4) -0.029(4) 0.006(3) 0.000(3)

loop_
_atom_type_symbol
_atom_type_description
_atom_type_scat_dispersion_real
_atom_type_scat_dispersion_imag
_atom_type_scat_source
O O 0.0106 0.0060 'International Tables Vol C Tables 4.2.6.8 and 6.1.1.4'
H H 0.0000 0.0000 'International Tables Vol C Tables 4.2.6.8 and 6.1.1.4'
Se Se -0.0929 2.2259 'International Tables Vol C Tables 4.2.6.8 and 6.1.1.4'
Rb Rb -0.9393 2.9676 'International Tables Vol C Tables 4.2.6.8 and 6.1.1.4'

loop_
_geom_angle_atom_site_label_1
_geom_angle_atom_site_label_2
_geom_angle_atom_site_label_3
_geom_angle
_geom_angle_site_symmetry_1
_geom_angle_site_symmetry_3
_geom_angle_publ_flag
Se1 Rb1 Se1 179.52(3) . 1_565 ?
O1A Rb1 Se1 155.57(11) 1_565 . ?
O1A Rb1 Se1 24.89(11) 1_565 1_565 ?
O1A Rb1 O1B 49.36(15) 1_565 1_565 ?
O1A Rb1 O2A 59.01(15) 1_565 1_565 ?
O1A Rb1 O2B 63.16(16) 1_565 1_565 ?
O1A Rb1 O6A 104.87(16) 1_565 1_565 ?
O1A Rb1 O6B 83.20(16) 1_565 1_565 ?
O1B Rb1 Se1 24.47(10) 1_565 1_565 ?
O1B Rb1 Se1 155.07(11) 1_565 . ?
O1B Rb1 O2A 63.26(15) 1_565 1_565 ?
O1B Rb1 O2B 58.99(15) 1_565 1_565 ?
O1B Rb1 O6A 83.44(16) 1_565 1_565 ?
O1B Rb1 O6B 104.80(15) 1_565 1_565 ?
O2A Rb1 Se1 57.99(10) 1_565 1_565 ?
O2A Rb1 Se1 122.19(11) 1_565 . ?
O2A Rb1 O2B 115.80(15) 1_565 1_565 ?
O2A Rb1 O6A 47.39(15) 1_565 1_565 ?
O2A Rb1 O6B 139.22(17) 1_565 1_565 ?
O2B Rb1 Se1 122.01(11) 1_565 . ?
O2B Rb1 Se1 57.81(11) 1_565 1_565 ?
O2B Rb1 O6A 139.51(17) 1_565 1_565 ?
O2B Rb1 O6B 47.37(16) 1_565 1_565 ?
O3A Rb1 Se1 154.65(11) . 1_565 ?
O3A Rb1 Se1 25.51(10) . . ?
O3A Rb1 O1A 144.24(17) . 1_565 ?
O3A Rb1 O1B 146.12(17) . 1_565 ?
O3A Rb1 O2A 96.69(15) . 1_565 ?
O3A Rb1 O2B 147.50(16) . 1_565 ?
O3A Rb1 O6A 63.70(16) . 1_565 ?
O3A Rb1 O6B 107.67(16) . 1_565 ?
O3B Rb1 Se1 154.48(11) . 1_565 ?
O3B Rb1 Se1 25.37(10) . . ?
O3B Rb1 O1A 145.77(17) . 1_565 ?
O3B Rb1 O1B 144.47(17) . 1_565 ?
O3B Rb1 O2A 147.48(15) . 1_565 ?
O3B Rb1 O2B 96.69(15) . 1_565 ?
O3B Rb1 O3A 50.87(13) . . ?
O3B Rb1 O6A 107.82(16) . 1_565 ?
O3B Rb1 O6B 63.63(16) . 1_565 ?
O6A Rb1 Se1 85.50(13) 1_665 . ?
O6A Rb1 Se1 94.44(12) 1_565 1_565 ?
O6A Rb1 Se1 85.49(11) 1_565 . ?
O6A Rb1 Se1 94.98(13) 1_665 1_565 ?
O6A Rb1 O1A 71.56(17) 1_665 1_565 ?
O6A Rb1 O1B 117.88(17) 1_665 1_565 ?
O6A Rb1 O2A 71.89(18) 1_665 1_565 ?
O6A Rb1 O2B 113.4(2) 1_665 1_565 ?
O6A Rb1 O3A 76.15(19) 1_665 . ?
O6A Rb1 O3B 94.77(19) 1_665 . ?
O6A Rb1 O6A 96.44(19) 1_665 1_565 ?
O6A Rb1 O6B 171.18(16) 1_565 1_565 ?
O6A Rb1 O6B 82.61(19) 1_665 1_565 ?
O6B Rb1 Se1 94.38(12) 1_565 1_565 ?
O6B Rb1 Se1 85.70(11) 1_565 . ?
O6B Rb1 Se1 84.29(13) 1_465 . ?
O6B Rb1 Se1 95.23(13) 1_465 1_565 ?
O6B Rb1 O1A 118.51(17) 1_465 1_565 ?
O6B Rb1 O1B 72.23(17) 1_465 1_565 ?
O6B Rb1 O2A 114.00(19) 1_465 1_565 ?
O6B Rb1 O2B 72.27(18) 1_465 1_565 ?
O6B Rb1 O3A 94.55(19) 1_465 . ?
O6B Rb1 O3B 75.85(19) 1_465 . ?
O6B Rb1 O6A 169.79(18) 1_465 1_665 ?
O6B Rb1 O6A 82.89(19) 1_465 1_565 ?
O6B Rb1 O6B 96.5(2) 1_465 1_565 ?
Se2A Rb2A Se2B 95.05(3) 1_565 1_464 ?
O1A Rb2A Se2A 124.07(10) 1_455 1_565 ?
O1A Rb2A Se2B 123.63(10) 1_455 1_464 ?
O1A Rb2A O2A 61.69(15) 1_455 . ?
O1A Rb2A O5A 146.65(15) 1_455 1_565 ?
O1A Rb2A O5B 99.09(15) 1_455 1_464 ?
O2A Rb2A Se2A 139.65(11) . 1_565 ?
O2A Rb2A Se2B 114.39(10) . 1_464 ?
O2A Rb2A O5A 127.87(18) . 1_565 ?
O2A Rb2A O5B 106.70(15) . 1_464 ?
O3A Rb2A Se2A 79.92(12) . 1_565 ?
O3A Rb2A Se2A 93.00(12) 1_455 1_565 ?
O3A Rb2A Se2B 96.49(11) 1_455 1_464 ?
O3A Rb2A Se2B 164.36(14) . 1_464 ?
O3A Rb2A O1A 48.59(14) 1_455 1_455 ?
O3A Rb2A O1A 70.46(16) . 1_455 ?
O3A Rb2A O2A 64.22(16) . . ?
O3A Rb2A O2A 109.39(16) 1_455 . ?
O3A Rb2A O3A 98.54(18) . 1_455 ?
O3A Rb2A O4A 110.94(17) . . ?
O3A Rb2A O4B 143.04(17) . 1_464 ?
O3A Rb2A O5A 116.63(16) 1_455 1_565 ?
O3A Rb2A O5A 85.45(18) . 1_565 ?
O3A Rb2A O5B 90.3(2) . 1_564 ?
O3A Rb2A O5B 77.12(15) 1_455 1_464 ?
O3A Rb2A O5B 168.37(17) . 1_464 ?
O3A Rb2A O6A 69.72(19) . 1_565 ?
O4A Rb2A Se2A 167.89(13) . 1_565 ?
O4A Rb2A Se2B 73.05(12) . 1_464 ?
O4A Rb2A O1A 66.36(17) . 1_455 ?
O4A Rb2A O2A 48.51(14) . . ?
O4A Rb2A O3A 90.66(17) . 1_455 ?
O4A Rb2A O4B 93.77(18) . 1_464 ?
O4A Rb2A O5A 146.33(17) . 1_565 ?
O4A Rb2A O5B 58.80(16) . 1_464 ?
O4A Rb2A O6A 163.59(19) . 1_565 ?
O4B Rb2A Se2A 74.12(12) 1_464 1_565 ?
O4B Rb2A Se2B 23.89(12) 1_464 1_464 ?
O4B Rb2A O1A 146.45(16) 1_464 1_455 ?
O4B Rb2A O2A 125.35(16) 1_464 . ?
O4B Rb2A O3A 108.55(16) 1_464 1_455 ?
O4B Rb2A O5A 60.25(18) 1_464 1_565 ?
O4B Rb2A O5B 47.77(17) 1_464 1_464 ?
O4B Rb2A O6A 94.18(17) 1_464 1_565 ?
O5A Rb2A Se2A 25.14(11) 1_565 1_565 ?
O5A Rb2A Se2B 83.99(13) 1_565 1_464 ?
O5A Rb2A O5B 106.17(18) 1_565 1_464 ?
O5B Rb2A Se2A 101.03(15) 1_564 1_565 ?
O5B Rb2A Se2A 110.88(12) 1_464 1_565 ?
O5B Rb2A Se2B 76.02(16) 1_564 1_464 ?
O5B Rb2A Se2B 24.63(11) 1_464 1_464 ?
O5B Rb2A O1A 124.72(17) 1_564 1_455 ?
O5B Rb2A O2A 63.25(17) 1_564 . ?
O5B Rb2A O3A 164.6(2) 1_564 1_455 ?
O5B Rb2A O4A 74.31(19) 1_564 . ?
O5B Rb2A O4B 69.78(18) 1_564 1_464 ?
O5B Rb2A O5A 76.48(18) 1_564 1_565 ?
O5B Rb2A O5B 91.7(2) 1_564 1_464 ?
O5B Rb2A O6A 122.0(2) 1_564 1_565 ?
O6A Rb2A Se2A 24.46(12) 1_565 1_565 ?
O6A Rb2A Se2B 110.96(14) 1_565 1_464 ?
O6A Rb2A O1A 99.67(16) 1_565 1_455 ?
O6A Rb2A O2A 133.78(18) 1_565 . ?
O6A Rb2A O3A 73.19(17) 1_565 1_455 ?
O6A Rb2A O5A 49.06(16) 1_565 1_565 ?
O6A Rb2A O5B 118.34(19) 1_565 1_464 ?
Se2B Rb2B Se1 104.21(3) 1_565 1_655 ?
O1B Rb2B Se1 25.56(10) 1_655 1_655 ?
O1B Rb2B Se2B 123.42(11) 1_655 1_565 ?
O1B Rb2B O2B 62.03(15) 1_655 . ?
O1B Rb2B O5A 99.60(15) 1_655 1_656 ?
O1B Rb2B O5B 146.12(16) 1_655 1_565 ?
O2B Rb2B Se1 87.58(12) . 1_655 ?
O2B Rb2B Se2B 139.70(11) . 1_565 ?
O2B Rb2B O5A 107.02(16) . 1_656 ?
O2B Rb2B O5B 128.18(18) . 1_565 ?
O3B Rb2B Se1 24.54(10) 1_655 1_655 ?
O3B Rb2B Se1 79.24(14) . 1_655 ?
O3B Rb2B Se2B 92.20(12) 1_655 1_565 ?
O3B Rb2B Se2B 80.04(12) . 1_565 ?
O3B Rb2B O1B 48.87(14) 1_655 1_655 ?
O3B Rb2B O1B 69.76(16) . 1_655 ?
O3B Rb2B O2B 64.26(16) . . ?
O3B Rb2B O2B 109.99(16) 1_655 . ?
O3B Rb2B O3B 98.04(19) . 1_655 ?
O3B Rb2B O4A 143.21(17) . 1_656 ?
O3B Rb2B O4B 110.92(17) . . ?
O3B Rb2B O5A 91.1(2) . 1_556 ?
O3B Rb2B O5A 77.24(15) 1_655 1_656 ?
O3B Rb2B O5A 168.35(17) . 1_656 ?
O3B Rb2B O5B 115.70(16) 1_655 1_565 ?
O3B Rb2B O5B 85.96(18) . 1_565 ?
O3B Rb2B O6B 69.59(19) . 1_565 ?
O4A Rb2B Se1 131.91(12) 1_656 1_655 ?
O4A Rb2B Se2B 73.88(12) 1_656 1_565 ?
O4A Rb2B O1B 146.92(16) 1_656 1_655 ?
O4A Rb2B O2B 125.57(17) 1_656 . ?
O4A Rb2B O3B 108.31(16) 1_656 1_655 ?
O4A Rb2B O5A 47.81(16) 1_656 1_656 ?
O4A Rb2B O5B 59.80(18) 1_656 1_565 ?
O4A Rb2B O6B 94.08(17) 1_656 1_565 ?
O4B Rb2B Se1 83.48(14) . 1_655 ?
O4B Rb2B Se2B 167.89(13) . 1_565 ?
O4B Rb2B O1B 66.94(17) . 1_655 ?
O4B Rb2B O2B 48.56(15) . . ?
O4B Rb2B O3B 91.32(17) . 1_655 ?
O4B Rb2B O4A 94.02(18) . 1_656 ?
O4B Rb2B O5A 59.06(16) . 1_656 ?
O4B Rb2B O5B 146.37(18) . 1_565 ?
O4B Rb2B O6B 163.38(19) . 1_565 ?
O5A Rb2B Se1 93.08(11) 1_656 1_655 ?
O5A Rb2B Se1 150.14(13) 1_556 1_655 ?
O5A Rb2B Se2B 101.75(15) 1_556 1_565 ?
O5A Rb2B Se2B 110.55(12) 1_656 1_565 ?
O5A Rb2B O1B 124.72(17) 1_556 1_655 ?
O5A Rb2B O2B 62.94(17) 1_556 . ?
O5A Rb2B O3B 164.5(2) 1_556 1_655 ?
O5A Rb2B O4A 69.86(18) 1_556 1_656 ?
O5A Rb2B O4B 73.7(2) 1_556 . ?
O5A Rb2B O5A 91.4(2) 1_556 1_656 ?
O5A Rb2B O5B 77.28(18) 1_556 1_565 ?
O5A Rb2B O6B 122.8(2) 1_556 1_565 ?
O5B Rb2B Se1 129.28(12) 1_565 1_655 ?
O5B Rb2B Se2B 25.09(11) 1_565 1_565 ?
O5B Rb2B O5A 105.69(17) 1_565 1_656 ?
O6B Rb2B Se1 80.31(13) 1_565 1_655 ?
O6B Rb2B Se2B 24.59(12) 1_565 1_565 ?
O6B Rb2B O1B 98.89(16) 1_565 1_655 ?
O6B Rb2B O2B 133.69(18) 1_565 . ?
O6B Rb2B O3B 72.35(17) 1_565 1_655 ?
O6B Rb2B O5A 118.06(19) 1_565 1_656 ?
O6B Rb2B O5B 49.17(16) 1_565 1_565 ?
Rb1 Se1 Rb1 179.52(3) . 1_545 ?
Rb1 Se1 Rb2A 79.71(3) . 1_655 ?
Rb1 Se1 Rb2B 80.60(3) . 1_455 ?
Rb2A Se1 Rb1 99.82(3) 1_655 1_545 ?
Rb2B Se1 Rb1 99.86(3) 1_455 1_545 ?
Rb2B Se1 Rb2A 160.31(4) 1_455 1_655 ?
O1A Se1 Rb1 52.3(2) . 1_545 ?
O1A Se1 Rb1 127.3(2) . . ?
O1A Se1 Rb2A 56.5(2) . 1_655 ?
O1A Se1 Rb2B 139.3(2) . 1_455 ?
O1B Se1 Rb1 128.0(2) . . ?
O1B Se1 Rb1 52.4(2) . 1_545 ?
O1B Se1 Rb2A 139.5(2) . 1_655 ?
O1B Se1 Rb2B 56.7(2) . 1_455 ?
O1B Se1 O1A 104.7(3) . . ?
O3A Se1 Rb1 56.8(2) . . ?
O3A Se1 Rb1 123.0(2) . 1_545 ?
O3A Se1 Rb2A 54.2(3) . 1_655 ?
O3A Se1 Rb2B 113.8(3) . 1_455 ?
O3A Se1 O1A 106.7(3) . . ?
O3A Se1 O1B 112.0(3) . . ?
O3B Se1 Rb1 123.6(2) . 1_545 ?
O3B Se1 Rb1 56.5(2) . . ?
O3B Se1 Rb2A 111.4(3) . 1_655 ?
O3B Se1 Rb2B 56.1(3) . 1_455 ?
O3B Se1 O1A 110.7(3) . . ?
O3B Se1 O1B 108.9(3) . . ?
O3B Se1 O3A 113.3(3) . . ?
Rb2A Se2A Rb1 84.22(3) 1_545 1_545 ?
Rb2A Se2A Rb1 103.62(3) . 1_545 ?
Rb2A Se2A Rb2A 163.95(4) 1_545 . ?
Rb2A Se2A Rb2B 87.11(2) 1_545 1_454 ?
Rb2B Se2A Rb1 171.07(3) 1_454 1_545 ?
Rb2B Se2A Rb2A 85.31(3) 1_454 . ?
O2A Se2A Rb1 53.7(2) . 1_545 ?
O2A Se2A Rb2A 58.9(2) . . ?
O2A Se2A Rb2A 134.3(2) . 1_545 ?
O2A Se2A Rb2B 133.6(2) . 1_454 ?
O4A Se2A Rb1 139.2(2) . 1_545 ?
O4A Se2A Rb2A 45.0(2) . . ?
O4A Se2A Rb2A 120.8(2) . 1_545 ?
O4A Se2A Rb2B 48.4(2) . 1_454 ?
O4A Se2A O2A 103.9(3) . . ?
O5A Se2A Rb1 108.1(3) . 1_545 ?
O5A Se2A Rb2A 64.2(3) . 1_545 ?
O5A Se2A Rb2A 124.5(3) . . ?
O5A Se2A Rb2B 65.9(3) . 1_454 ?
O5A Se2A O2A 109.0(3) . . ?
O5A Se2A O4A 111.8(4) . . ?
O5A Se2A O6A 113.7(4) . . ?
O6A Se2A Rb1 55.9(3) . 1_545 ?
O6A Se2A Rb2A 121.7(2) . . ?
O6A Se2A Rb2A 51.4(2) . 1_545 ?
O6A Se2A Rb2B 119.3(3) . 1_454 ?
O6A Se2A O2A 105.1(4) . . ?
O6A Se2A O4A 112.5(4) . . ?
Rb1 Se2B Rb1 69.63(2) 1_545 1_645 ?
Rb2A Se2B Rb1 110.49(2) 1_646 1_645 ?
Rb2A Se2B Rb1 171.19(3) 1_646 1_545 ?
Rb2A Se2B Rb2B 85.14(3) 1_646 . ?
Rb2B Se2B Rb1 93.99(3) . 1_645 ?
Rb2B Se2B Rb1 103.67(3) . 1_545 ?
Rb2B Se2B Rb1 84.12(3) 1_545 1_545 ?
Rb2B Se2B Rb1 75.57(2) 1_545 1_645 ?
Rb2B Se2B Rb2A 87.40(2) 1_545 1_646 ?
Rb2B Se2B Rb2B 164.14(4) 1_545 . ?
O2B Se2B Rb1 101.5(2) . 1_645 ?
O2B Se2B Rb1 53.5(2) . 1_545 ?
O2B Se2B Rb2A 133.5(2) . 1_646 ?
O2B Se2B Rb2B 59.2(2) . . ?
O2B Se2B Rb2B 133.9(2) . 1_545 ?
O4B Se2B Rb1 85.4(2) . 1_645 ?
O4B Se2B Rb1 139.2(2) . 1_545 ?
O4B Se2B Rb2A 48.5(2) . 1_646 ?
O4B Se2B Rb2B 121.1(2) . 1_545 ?
O4B Se2B Rb2B 44.9(2) . . ?
O4B Se2B O2B 104.1(3) . . ?
O5B Se2B Rb1 108.5(3) . 1_545 ?
O5B Se2B Rb1 139.5(3) . 1_645 ?
O5B Se2B Rb2A 65.4(3) . 1_646 ?
O5B Se2B Rb2B 64.1(3) . 1_545 ?
O5B Se2B Rb2B 124.3(3) . . ?
O5B Se2B O2B 109.1(3) . . ?
O5B Se2B O4B 111.4(4) . . ?
O5B Se2B O6B 114.0(4) . . ?
O6B Se2B Rb1 29.9(3) . 1_645 ?
O6B Se2B Rb1 55.8(3) . 1_545 ?
O6B Se2B Rb2A 119.8(3) . 1_646 ?
O6B Se2B Rb2B 51.6(3) . 1_545 ?
O6B Se2B Rb2B 121.7(3) . . ?
O6B Se2B O2B 104.8(4) . . ?
O6B Se2B O4B 112.7(4) . . ?
Rb1 O1A Rb2A 135.53(19) 1_545 1_655 ?
Rb1 O1A H1A 109(6) 1_545 . ?
Rb2A O1A H1A 98(6) 1_655 . ?
Se1 O1A Rb1 102.8(2) . 1_545 ?
Se1 O1A Rb2A 97.8(3) . 1_655 ?
Se1 O1A H1A 112(7) . . ?
Rb1 O1B Rb2B 135.0(2) 1_545 1_455 ?
Se1 O1B Rb1 103.1(2) . 1_545 ?
Se1 O1B Rb2B 97.8(2) . 1_455 ?
Rb1 O2A Rb2A 138.4(2) 1_545 . ?
Rb1 O2A H2A 108(5) 1_545 . ?
Rb2A O2A H2A 99(5) . . ?
Se2A O2A Rb1 101.1(3) . 1_545 ?
Se2A O2A Rb2A 95.3(3) . . ?
Se2A O2A H2A 113(5) . . ?
Rb1 O2B Rb2B 138.5(2) 1_545 . ?
Rb1 O2B H2B 103(7) 1_545 . ?
Rb2B O2B H2B 102(7) . . ?
Se2B O2B Rb1 101.3(3) . 1_545 ?
Se2B O2B Rb2B 94.9(3) . . ?
Se2B O2B H2B 119(7) . . ?
Rb1 O3A Rb2A 100.14(18) . 1_655 ?
Rb2A O3A Rb1 117.3(2) . . ?
Rb2A O3A Rb2A 98.54(18) . 1_655 ?
Se1 O3A Rb1 97.7(3) . . ?
Se1 O3A Rb2A 101.6(3) . 1_655 ?
Se1 O3A Rb2A 135.4(3) . . ?
Rb1 O3B Rb2B 100.41(18) . 1_455 ?
Rb2B O3B Rb1 117.6(2) . . ?
Rb2B O3B Rb2B 98.04(19) . 1_455 ?
Se1 O3B Rb1 98.1(3) . . ?
Se1 O3B Rb2B 136.3(3) . . ?
Se1 O3B Rb2B 99.4(3) . 1_455 ?
Rb2A O4A Rb2B 122.0(2) . 1_454 ?
Se2A O4A Rb2A 112.3(3) . . ?
Se2A O4A Rb2B 107.7(3) . 1_454 ?
Rb2B O4B Rb2A 121.7(2) . 1_646 ?
Se2B O4B Rb2A 107.7(3) . 1_646 ?
Se2B O4B Rb2B 112.5(3) . . ?
Rb2A O5A Rb2B 98.95(18) 1_545 1_454 ?
Rb2B O5A Rb2A 138.4(2) 1_554 1_545 ?
Rb2B O5A Rb2B 91.4(2) 1_554 1_454 ?
Se2A O5A Rb2A 90.7(3) . 1_545 ?
Se2A O5A Rb2B 129.8(4) . 1_554 ?
Se2A O5A Rb2B 89.5(3) . 1_454 ?
Rb2A O5B Rb2A 91.7(2) 1_546 1_646 ?
Rb2A O5B Rb2B 137.6(2) 1_546 1_545 ?
Rb2B O5B Rb2A 99.61(19) 1_545 1_646 ?
Se2B O5B Rb2A 130.2(4) . 1_546 ?
Se2B O5B Rb2A 90.0(3) . 1_646 ?
Se2B O5B Rb2B 90.8(3) . 1_545 ?
Rb1 O6A Rb1 96.44(19) 1_445 1_545 ?
Rb1 O6A Rb2A 109.9(2) 1_445 1_545 ?
Rb2A O6A Rb1 108.8(2) 1_545 1_545 ?
Se2A O6A Rb1 100.4(3) . 1_545 ?
Se2A O6A Rb1 134.4(3) . 1_445 ?
Se2A O6A Rb2A 104.2(3) . 1_545 ?
Rb1 O6B Rb1 96.5(2) 1_645 1_545 ?
Rb1 O6B Rb2B 110.8(2) 1_645 1_545 ?
Rb2B O6B Rb1 108.7(2) 1_545 1_545 ?
Se2B O6B Rb1 100.5(3) . 1_545 ?
Se2B O6B Rb1 133.8(4) . 1_645 ?
Se2B O6B Rb2B 103.8(3) . 1_545 ?

loop_
_geom_bond_atom_site_label_1
_geom_bond_atom_site_label_2
_geom_bond_distance
_geom_bond_site_symmetry_2
_geom_bond_publ_flag
Rb1 Se1 3.7003(11) . ?
Rb1 Se1 3.8935(11) 1_565 ?
Rb1 O1A 3.159(6) 1_565 ?
Rb1 O1B 3.169(6) 1_565 ?
Rb1 O2A 3.234(7) 1_565 ?
Rb1 O2B 3.238(7) 1_565 ?
Rb1 O3A 3.125(7) . ?
Rb1 O3B 3.118(7) . ?
Rb1 O6A 2.873(7) 1_665 ?
Rb1 O6A 3.315(8) 1_565 ?
Rb1 O6B 2.863(7) 1_465 ?
Rb1 O6B 3.323(8) 1_565 ?
Rb2A Se2A 3.7621(11) 1_565 ?
Rb2A Se2B 3.8272(12) 1_464 ?
Rb2A O1A 3.235(6) 1_455 ?
Rb2A O2A 3.360(7) . ?
Rb2A O3A 3.179(7) 1_455 ?
Rb2A O3A 2.919(6) . ?
Rb2A O4A 2.987(6) . ?
Rb2A O4B 3.006(7) 1_464 ?
Rb2A O5A 3.386(8) 1_565 ?
Rb2A O5B 2.944(7) 1_564 ?
Rb2A O5B 3.479(8) 1_464 ?
Rb2A O6A 3.031(7) 1_565 ?
Rb2B Se1 3.8033(14) 1_655 ?
Rb2B Se2B 3.7608(11) 1_565 ?
Rb2B O1B 3.208(6) 1_655 ?
Rb2B O2B 3.368(7) . ?
Rb2B O3B 2.922(6) . ?
Rb2B O3B 3.199(7) 1_655 ?
Rb2B O4A 3.007(7) 1_656 ?
Rb2B O4B 2.983(6) . ?
Rb2B O5A 3.496(9) 1_656 ?
Rb2B O5A 2.943(7) 1_556 ?
Rb2B O5B 3.384(7) 1_565 ?
Rb2B O6B 3.034(7) 1_565 ?
Se1 O1A 1.680(6) . ?
Se1 O1B 1.656(6) . ?
Se1 O3A 1.608(6) . ?
Se1 O3B 1.601(6) . ?
Se2A O2A 1.708(6) . ?
Se2A O4A 1.629(6) . ?
Se2A O5A 1.598(6) . ?
Se2A O6A 1.607(6) . ?
Se2B O2B 1.714(6) . ?
Se2B O4B 1.627(6) . ?
Se2B O5B 1.595(7) . ?
Se2B O6B 1.612(6) . ?
O1A H1A 1.03(3) . ?
O2A H2A 1.00(3) . ?
O2B H2B 1.01(3) . ?

loop_
_geom_torsion_atom_site_label_1
_geom_torsion_atom_site_label_2
_geom_torsion_atom_site_label_3
_geom_torsion_atom_site_label_4
_geom_torsion
_geom_torsion_site_symmetry_1
_geom_torsion_site_symmetry_2
_geom_torsion_site_symmetry_3
_geom_torsion_site_symmetry_4
_geom_torsion_publ_flag
Rb1 Se1 O1A Rb1 -179.82(4) . . . 1_545 ?
Rb1 Se1 O1A Rb2A -39.5(3) . . . 1_655 ?
Rb1 Se1 O1A Rb2A 140.3(3) 1_545 . . 1_655 ?
Rb1 Se1 O1B Rb1 179.82(4) . . . 1_545 ?
Rb1 Se1 O1B Rb2B 139.8(3) 1_545 . . 1_455 ?
Rb1 Se1 O1B Rb2B -40.4(3) . . . 1_455 ?
Rb1 Se1 O3A Rb1 -179.47(4) 1_545 . . . ?
Rb1 Se1 O3A Rb2A -142.8(6) . . . . ?
Rb1 Se1 O3A Rb2A -77.4(3) 1_545 . . 1_655 ?
Rb1 Se1 O3A Rb2A 37.7(6) 1_545 . . . ?
Rb1 Se1 O3A Rb2A 102.1(2) . . . 1_655 ?
Rb1 Se1 O3B Rb1 179.46(4) 1_545 . . . ?
Rb1 Se1 O3B Rb2B -145.8(6) . . . . ?
Rb1 Se1 O3B Rb2B -78.5(3) 1_545 . . 1_455 ?
Rb1 Se1 O3B Rb2B 33.7(7) 1_545 . . . ?
Rb1 Se1 O3B Rb2B 102.0(2) . . . 1_455 ?
Rb1 Se2A O2A Rb2A -141.6(3) 1_545 . . . ?
Rb1 Se2A O4A Rb2A 49.7(4) 1_545 . . . ?
Rb1 Se2A O4A Rb2B -173.34(8) 1_545 . . 1_454 ?
Rb1 Se2A O5A Rb2A 73.98(17) 1_545 . . 1_545 ?
Rb1 Se2A O5A Rb2B 172.92(5) 1_545 . . 1_454 ?
Rb1 Se2A O5A Rb2B -95.7(5) 1_545 . . 1_554 ?
Rb1 Se2A O6A Rb1 109.8(5) 1_545 . . 1_445 ?
Rb1 Se2A O6A Rb2A -112.6(3) 1_545 . . 1_545 ?
Rb1 Se2B O2B Rb1 53.73(19) 1_645 . . 1_545 ?
Rb1 Se2B O2B Rb2B -141.5(3) 1_545 . . . ?
Rb1 Se2B O2B Rb2B -87.82(15) 1_645 . . . ?
Rb1 Se2B O4B Rb2A -173.81(8) 1_545 . . 1_646 ?
Rb1 Se2B O4B Rb2A -122.8(2) 1_645 . . 1_646 ?
Rb1 Se2B O4B Rb2B 49.4(5) 1_545 . . . ?
Rb1 Se2B O4B Rb2B 100.4(3) 1_645 . . . ?
Rb1 Se2B O5B Rb2A -94.5(5) 1_545 . . 1_546 ?
Rb1 Se2B O5B Rb2A 93.2(4) 1_645 . . 1_646 ?
Rb1 Se2B O5B Rb2A -174.50(13) 1_645 . . 1_546 ?
Rb1 Se2B O5B Rb2A 173.22(5) 1_545 . . 1_646 ?
Rb1 Se2B O5B Rb2B -6.4(5) 1_645 . . 1_545 ?
Rb1 Se2B O5B Rb2B 73.61(18) 1_545 . . 1_545 ?
Rb1 Se2B O6B Rb1 109.7(6) 1_545 . . 1_645 ?
Rb1 Se2B O6B Rb1 -109.7(6) 1_645 . . 1_545 ?
Rb1 Se2B O6B Rb2B 137.9(7) 1_645 . . 1_545 ?
Rb1 Se2B O6B Rb2B -112.4(3) 1_545 . . 1_545 ?
Rb2A Se1 O1A Rb1 -140.3(3) 1_655 . . 1_545 ?
Rb2A Se1 O1B Rb1 55.4(4) 1_655 . . 1_545 ?
Rb2A Se1 O1B Rb2B -164.80(13) 1_655 . . 1_455 ?
Rb2A Se1 O3A Rb1 -102.1(2) 1_655 . . . ?
Rb2A Se1 O3A Rb2A 115.1(6) 1_655 . . . ?
Rb2A Se1 O3B Rb1 60.7(2) 1_655 . . . ?
Rb2A Se1 O3B Rb2B -85.0(5) 1_655 . . . ?
Rb2A Se1 O3B Rb2B 162.76(8) 1_655 . . 1_455 ?
Rb2A Se2A O2A Rb1 141.6(3) . . . 1_545 ?
Rb2A Se2A O2A Rb1 -26.9(4) 1_545 . . 1_545 ?
Rb2A Se2A O2A Rb2A -168.48(10) 1_545 . . . ?
Rb2A Se2A O4A Rb2A 170.38(11) 1_545 . . . ?
Rb2A Se2A O4A Rb2B 137.0(4) . . . 1_454 ?
Rb2A Se2A O4A Rb2B -52.6(3) 1_545 . . 1_454 ?
Rb2A Se2A O5A Rb2A -164.33(8) . . . 1_545 ?
Rb2A Se2A O5A Rb2B -169.7(6) 1_545 . . 1_554 ?
Rb2A Se2A O5A Rb2B -65.4(2) . . . 1_454 ?
Rb2A Se2A O5A Rb2B 26.0(6) . . . 1_554 ?
Rb2A Se2A O5A Rb2B 98.94(18) 1_545 . . 1_454 ?
Rb2A Se2A O6A Rb1 -85.2(2) . . . 1_545 ?
Rb2A Se2A O6A Rb1 112.6(3) 1_545 . . 1_545 ?
Rb2A Se2A O6A Rb1 24.7(6) . . . 1_445 ?
Rb2A Se2A O6A Rb1 -137.5(7) 1_545 . . 1_445 ?
Rb2A Se2A O6A Rb2A 162.21(8) . . . 1_545 ?
Rb2A Se2B O2B Rb1 -173.04(7) 1_646 . . 1_545 ?
Rb2A Se2B O2B Rb2B 45.4(3) 1_646 . . . ?
Rb2A Se2B O4B Rb2B -136.8(4) 1_646 . . . ?
Rb2A Se2B O5B Rb2A 92.3(5) 1_646 . . 1_546 ?
Rb2A Se2B O5B Rb2B -99.61(19) 1_646 . . 1_545 ?
Rb2A Se2B O6B Rb1 171.00(5) 1_646 . . 1_545 ?
Rb2A Se2B O6B Rb1 -79.3(5) 1_646 . . 1_645 ?
Rb2A Se2B O6B Rb2B 58.6(3) 1_646 . . 1_545 ?
Rb2B Se1 O1A Rb1 55.4(3) 1_455 . . 1_545 ?
Rb2B Se1 O1A Rb2A -164.22(13) 1_455 . . 1_655 ?
Rb2B Se1 O1B Rb1 -139.8(3) 1_455 . . 1_545 ?
Rb2B Se1 O3A Rb1 59.9(2) 1_455 . . . ?
Rb2B Se1 O3A Rb2A -82.9(5) 1_455 . . . ?
Rb2B Se1 O3A Rb2A 162.00(9) 1_455 . . 1_655 ?
Rb2B Se1 O3B Rb1 -102.0(2) 1_455 . . . ?
Rb2B Se1 O3B Rb2B 112.2(6) 1_455 . . . ?
Rb2B Se2A O2A Rb1 -173.32(6) 1_454 . . 1_545 ?
Rb2B Se2A O2A Rb2A 45.1(3) 1_454 . . . ?
Rb2B Se2A O4A Rb2A -137.0(4) 1_454 . . . ?
Rb2B Se2A O5A Rb2A -98.94(18) 1_454 . . 1_545 ?
Rb2B Se2A O5A Rb2B 91.4(5) 1_454 . . 1_554 ?
Rb2B Se2A O6A Rb1 171.10(5) 1_454 . . 1_545 ?
Rb2B Se2A O6A Rb1 -79.1(5) 1_454 . . 1_445 ?
Rb2B Se2A O6A Rb2A 58.5(3) 1_454 . . 1_545 ?
Rb2B Se2B O2B Rb1 -27.2(4) 1_545 . . 1_545 ?
Rb2B Se2B O2B Rb1 141.5(3) . . . 1_545 ?
Rb2B Se2B O2B Rb2B -168.74(10) 1_545 . . . ?
Rb2B Se2B O4B Rb2A 136.8(4) . . . 1_646 ?
Rb2B Se2B O4B Rb2A -52.7(3) 1_545 . . 1_646 ?
Rb2B Se2B O4B Rb2B 170.46(11) 1_545 . . . ?
Rb2B Se2B O5B Rb2A 27.5(6) . . . 1_546 ?
Rb2B Se2B O5B Rb2A -64.8(3) . . . 1_646 ?
Rb2B Se2B O5B Rb2A -168.1(6) 1_545 . . 1_546 ?
Rb2B Se2B O5B Rb2A 99.61(19) 1_545 . . 1_646 ?
Rb2B Se2B O5B Rb2B -164.42(8) . . . 1_545 ?
Rb2B Se2B O6B Rb1 -137.9(7) 1_545 . . 1_645 ?
Rb2B Se2B O6B Rb1 24.5(6) . . . 1_645 ?
Rb2B Se2B O6B Rb1 -85.2(2) . . . 1_545 ?
Rb2B Se2B O6B Rb1 112.4(3) 1_545 . . 1_545 ?
Rb2B Se2B O6B Rb2B 162.41(8) . . . 1_545 ?
O1A Se1 O1B Rb1 0.1(3) . . . 1_545 ?
O1A Se1 O1B Rb2B 139.9(2) . . . 1_455 ?
O1A Se1 O3A Rb1 -124.0(2) . . . . ?
O1A Se1 O3A Rb2A -21.9(3) . . . 1_655 ?
O1A Se1 O3A Rb2A 93.3(5) . . . . ?
O1A Se1 O3B Rb1 121.7(3) . . . . ?
O1A Se1 O3B Rb2B -136.3(3) . . . 1_455 ?
O1A Se1 O3B Rb2B -24.1(6) . . . . ?
O1B Se1 O1A Rb1 -0.1(3) . . . 1_545 ?
O1B Se1 O1A Rb2A 140.2(2) . . . 1_655 ?
O1B Se1 O3A Rb1 121.9(3) . . . . ?
O1B Se1 O3A Rb2A -136.0(3) . . . 1_655 ?
O1B Se1 O3A Rb2A -20.8(6) . . . . ?
O1B Se1 O3B Rb1 -123.6(2) . . . . ?
O1B Se1 O3B Rb2B 90.6(6) . . . . ?
O1B Se1 O3B Rb2B -21.6(3) . . . 1_455 ?
O2A Se2A O4A Rb2A -0.2(4) . . . . ?
O2A Se2A O4A Rb2B 136.8(3) . . . 1_454 ?
O2A Se2A O5A Rb2A 130.9(3) . . . 1_545 ?
O2A Se2A O5A Rb2B -130.2(3) . . . 1_454 ?
O2A Se2A O5A Rb2B -38.8(6) . . . 1_554 ?
O2A Se2A O6A Rb1 -22.7(3) . . . 1_545 ?
O2A Se2A O6A Rb1 87.2(5) . . . 1_445 ?
O2A Se2A O6A Rb2A -135.3(3) . . . 1_545 ?
O2B Se2B O4B Rb2A 136.6(3) . . . 1_646 ?
O2B Se2B O4B Rb2B -0.3(4) . . . . ?
O2B Se2B O5B Rb2A -37.7(6) . . . 1_546 ?
O2B Se2B O5B Rb2A -130.0(3) . . . 1_646 ?
O2B Se2B O5B Rb2B 130.4(3) . . . 1_545 ?
O2B Se2B O6B Rb1 87.2(5) . . . 1_645 ?
O2B Se2B O6B Rb1 -22.5(3) . . . 1_545 ?
O2B Se2B O6B Rb2B -134.9(3) . . . 1_545 ?
O3A Se1 O1A Rb1 -119.1(3) . . . 1_545 ?
O3A Se1 O1A Rb2A 21.2(3) . . . 1_655 ?
O3A Se1 O1B Rb1 115.5(3) . . . 1_545 ?
O3A Se1 O1B Rb2B -104.7(3) . . . 1_455 ?
O3A Se1 O3B Rb1 1.8(4) . . . . ?
O3A Se1 O3B Rb2B 103.8(3) . . . 1_455 ?
O3A Se1 O3B Rb2B -144.0(4) . . . . ?
O3B Se1 O1A Rb1 117.1(3) . . . 1_545 ?
O3B Se1 O1A Rb2A -102.5(3) . . . 1_655 ?
O3B Se1 O1B Rb1 -118.4(3) . . . 1_545 ?
O3B Se1 O1B Rb2B 21.4(3) . . . 1_455 ?
O3B Se1 O3A Rb1 -1.8(4) . . . . ?
O3B Se1 O3A Rb2A 100.3(4) . . . 1_655 ?
O3B Se1 O3A Rb2A -144.6(4) . . . . ?
O4A Se2A O2A Rb1 141.7(3) . . . 1_545 ?
O4A Se2A O2A Rb2A 0.1(3) . . . . ?
O4A Se2A O5A Rb2A -114.8(3) . . . 1_545 ?
O4A Se2A O5A Rb2B 75.5(6) . . . 1_554 ?
O4A Se2A O5A Rb2B -15.8(3) . . . 1_454 ?
O4A Se2A O6A Rb1 -135.1(3) . . . 1_545 ?
O4A Se2A O6A Rb1 -25.3(6) . . . 1_445 ?
O4A Se2A O6A Rb2A 112.2(3) . . . 1_545 ?
O4B Se2B O2B Rb1 141.8(3) . . . 1_545 ?
O4B Se2B O2B Rb2B 0.2(3) . . . . ?
O4B Se2B O5B Rb2A 76.6(6) . . . 1_546 ?
O4B Se2B O5B Rb2A -15.7(3) . . . 1_646 ?
O4B Se2B O5B Rb2B -115.3(3) . . . 1_545 ?
O4B Se2B O6B Rb1 -135.1(3) . . . 1_545 ?
O4B Se2B O6B Rb1 -25.4(6) . . . 1_645 ?
O4B Se2B O6B Rb2B 112.5(3) . . . 1_545 ?
O5A Se2A O2A Rb1 -98.9(4) . . . 1_545 ?
O5A Se2A O2A Rb2A 119.5(3) . . . . ?
O5A Se2A O4A Rb2A -117.6(3) . . . . ?
O5A Se2A O4A Rb2B 19.4(4) . . . 1_454 ?
O5A Se2A O6A Rb1 96.5(4) . . . 1_545 ?
O5A Se2A O6A Rb1 -153.7(5) . . . 1_445 ?
O5A Se2A O6A Rb2A -16.2(4) . . . 1_545 ?
O5B Se2B O2B Rb1 -99.3(4) . . . 1_545 ?
O5B Se2B O2B Rb2B 119.2(3) . . . . ?
O5B Se2B O4B Rb2A 19.1(4) . . . 1_646 ?
O5B Se2B O4B Rb2B -117.7(3) . . . . ?
O5B Se2B O6B Rb1 96.7(4) . . . 1_545 ?
O5B Se2B O6B Rb1 -153.6(5) . . . 1_645 ?
O5B Se2B O6B Rb2B -15.7(4) . . . 1_545 ?
O6A Se2A O2A Rb1 23.3(3) . . . 1_545 ?
O6A Se2A O2A Rb2A -118.3(3) . . . . ?
O6A Se2A O4A Rb2A 113.0(3) . . . . ?
O6A Se2A O4A Rb2B -110.0(3) . . . 1_454 ?
O6A Se2A O5A Rb2A 14.0(4) . . . 1_545 ?
O6A Se2A O5A Rb2B 112.9(3) . . . 1_454 ?
O6A Se2A O5A Rb2B -155.7(5) . . . 1_554 ?
O6B Se2B O2B Rb1 23.2(3) . . . 1_545 ?
O6B Se2B O2B Rb2B -118.4(3) . . . . ?
O6B Se2B O4B Rb2A -110.4(3) . . . 1_646 ?
O6B Se2B O4B Rb2B 112.8(4) . . . . ?
O6B Se2B O5B Rb2A -154.5(5) . . . 1_546 ?
O6B Se2B O5B Rb2A 113.2(3) . . . 1_646 ?
O6B Se2B O5B Rb2B 13.6(4) . . . 1_545 ?
